data_4068699
loop_
_publ_author_name
'Miller, Adam D.'
'Johnson, Samuel A.'
'Tupper, Karl A.'
'McBee, Jennifer L.'
'Tilley, T. Don'

_publ_section_title
;
 Unsymmetrical Zirconacyclopentadienes from Isolated Zirconacyclopropenes
 with 1-Alkynylphosphine Ligands
;
_journal_issue 4
_journal_name_full Organometallics
_journal_page_first 1252
_journal_paper_doi 10.1021/om801040t
_journal_volume 28
_journal_year 2009
_chemical_formula_moiety 'C36 H35 P Zr'
_chemical_formula_sum 'C36 H35 P Zr'
_chemical_formula_weight 589.83
_chemical_name_systematic
;
 ?
;
_space_group_IT_number 14
_symmetry_cell_setting monoclinic
_symmetry_space_group_name_Hall '-P 2ybc'
_symmetry_space_group_name_H-M 'P 1 21/c 1'
_atom_sites_solution_hydrogens geom
_atom_sites_solution_primary direct
_atom_sites_solution_secondary difmap
_audit_creation_method SHELXL-97
_cell_angle_alpha 90.00
_cell_angle_beta 96.40(3)
_cell_angle_gamma 90.00
_cell_formula_units_Z 8
_cell_length_a 29.784(6)
_cell_length_b 9.968(2)
_cell_length_c 19.424(4)
_cell_measurement_reflns_used 1357
_cell_measurement_temperature 163(2)
_cell_measurement_theta_max 19.3
_cell_measurement_theta_min 3.44
_cell_volume 5731(2)
_computing_cell_refinement 'Bruker XSCANS'
_computing_data_collection 'Bruker XSCANS'
_computing_data_reduction 'Bruker SHELXTL'
_computing_molecular_graphics 'Bruker SHELXTL'
_computing_publication_material 'Bruker SHELXTL'
_computing_structure_refinement 'SHELXL-97 (Sheldrick, 1997)'
_computing_structure_solution 'SHELXS-97 (Sheldrick, 1990)'
_diffrn_ambient_temperature 163(2)
_diffrn_detector_area_resol_mean 0
_diffrn_measured_fraction_theta_full 0.944
_diffrn_measured_fraction_theta_max 0.944
_diffrn_measurement_device_type 'Bruker P4'
_diffrn_measurement_method '\w scans'
_diffrn_radiation_monochromator graphite
_diffrn_radiation_source 'fine-focus sealed tube'
_diffrn_radiation_type MoK\a
_diffrn_radiation_wavelength 0.71073
_diffrn_reflns_av_R_equivalents 0.0766
_diffrn_reflns_av_sigmaI/netI 0.1001
_diffrn_reflns_limit_h_max 29
_diffrn_reflns_limit_h_min -22
_diffrn_reflns_limit_k_max 8
_diffrn_reflns_limit_k_min -9
_diffrn_reflns_limit_l_max 17
_diffrn_reflns_limit_l_min -18
_diffrn_reflns_number 14794
_diffrn_reflns_theta_full 20.90
_diffrn_reflns_theta_max 20.90
_diffrn_reflns_theta_min 3.34
_diffrn_standards_interval_count 0
_diffrn_standards_interval_time 0
_diffrn_standards_number 0
_exptl_absorpt_coefficient_mu 0.463
_exptl_absorpt_correction_T_max 0.96
_exptl_absorpt_correction_T_min 0.90
_exptl_absorpt_correction_type multi-scan
_exptl_absorpt_process_details 'sadabs, 2004'
_exptl_crystal_colour red
_exptl_crystal_density_diffrn 1.367
_exptl_crystal_density_method 'not measured'
_exptl_crystal_description block
_exptl_crystal_F_000 2448
_exptl_crystal_size_max .15
_exptl_crystal_size_mid .15
_exptl_crystal_size_min .1
_refine_diff_density_max 0.784
_refine_diff_density_min -0.399
_refine_diff_density_rms 0.078
_refine_ls_extinction_method none
_refine_ls_goodness_of_fit_ref 0.983
_refine_ls_hydrogen_treatment constr
_refine_ls_matrix_type full
_refine_ls_number_parameters 685
_refine_ls_number_reflns 5719
_refine_ls_number_restraints 0
_refine_ls_restrained_S_all 0.983
_refine_ls_R_factor_all 0.1017
_refine_ls_R_factor_gt 0.0497
_refine_ls_shift/su_max 0.001
_refine_ls_shift/su_mean 0.000
_refine_ls_structure_factor_coef Fsqd
_refine_ls_weighting_details 'calc w=1/[\s^2^(Fo^2^)+(0.0546P)^2^+0.0000P] where P=(Fo^2^+2Fc^2^)/3'
_refine_ls_weighting_scheme calc
_refine_ls_wR_factor_gt 0.0965
_refine_ls_wR_factor_ref 0.1143
_reflns_number_gt 3598
_reflns_number_total 5719
_reflns_threshold_expression >2sigma(I)
_cod_data_source_file om801040t_si_006.cif
_cod_data_source_block monom
_cod_depositor_comments
;
The following automatic conversions were performed:

'_symmetry_cell_setting' value 'Monoclinic' changed to 'monoclinic'
according to /home/saulius/struct/CIF-dictionaries/cif_core.dic
dictionary named 'cif_core.dic' version 2.4.2 from 2011-04-26.

Automatic conversion script
Id: cif_fix_values 1715 2011-07-08 13:25:40Z adriana 
;
_cod_original_sg_symbol_H-M P2(1)/c
_cod_database_code 4068699

loop_
_symmetry_equiv_pos_as_xyz
'x, y, z'
'-x, y+1/2, -z+1/2'
'-x, -y, -z'
'x, -y-1/2, z-1/2'

loop_
_atom_site_label
_atom_site_type_symbol
_atom_site_fract_x
_atom_site_fract_y
_atom_site_fract_z
_atom_site_U_iso_or_equiv
_atom_site_adp_type
_atom_site_occupancy
_atom_site_symmetry_multiplicity
_atom_site_calc_flag
_atom_site_refinement_flags
Zr1 Zr 0.11479(2) 0.66520(7) 0.33702(4) 0.0283(2) Uani 1 1 d .
P1 P 0.16549(6) 0.76917(18) 0.51461(10) 0.0291(5) Uani 1 1 d .
C1 C 0.0876(2) 0.4630(7) 0.3606(4) 0.0293(19) Uani 1 1 d .
C2 C 0.0972(2) 0.4337(7) 0.4280(4) 0.0288(19) Uani 1 1 d .
C3 C 0.12534(19) 0.5285(7) 0.4755(3) 0.0204(17) Uani 1 1 d .
C4 C 0.13335(19) 0.6568(7) 0.4539(3) 0.0234(18) Uani 1 1 d .
C5 C 0.0763(3) 0.8817(8) 0.3074(5) 0.043(2) Uani 1 1 d .
H5A H 0.0914 0.9688 0.3052 0.052 Uiso 1 1 calc R
C6 C 0.0635(3) 0.8002(9) 0.2517(5) 0.045(2) Uani 1 1 d .
H6A H 0.0685 0.8186 0.2036 0.054 Uiso 1 1 calc R
C7 C 0.0371(2) 0.6994(8) 0.2733(5) 0.041(2) Uani 1 1 d .
H7A H 0.0205 0.6333 0.2430 0.050 Uiso 1 1 calc R
C8 C 0.0328(2) 0.7169(10) 0.3430(5) 0.049(3) Uani 1 1 d .
H8A H 0.0123 0.6674 0.3699 0.059 Uiso 1 1 calc R
C9 C 0.0574(3) 0.8319(9) 0.3648(5) 0.047(2) Uani 1 1 d .
H9A H 0.0567 0.8780 0.4093 0.057 Uiso 1 1 calc R
C10 C 0.1563(2) 0.5465(9) 0.2501(5) 0.043(2) Uani 1 1 d .
H10A H 0.1430 0.4836 0.2148 0.051 Uiso 1 1 calc R
C11 C 0.1780(2) 0.5114(8) 0.3153(4) 0.033(2) Uani 1 1 d .
H11A H 0.1825 0.4200 0.3334 0.039 Uiso 1 1 calc R
C12 C 0.1979(2) 0.6267(8) 0.3449(4) 0.034(2) Uani 1 1 d .
H12A H 0.2187 0.6297 0.3877 0.041 Uiso 1 1 calc R
C13 C 0.1886(2) 0.7336(8) 0.2993(4) 0.039(2) Uani 1 1 d .
H13A H 0.2020 0.8234 0.3042 0.047 Uiso 1 1 calc R
C14 C 0.1636(2) 0.6823(9) 0.2400(4) 0.043(2) Uani 1 1 d .
H14A H 0.1558 0.7312 0.1965 0.051 Uiso 1 1 calc R
C15 C 0.0591(2) 0.3698(7) 0.3114(4) 0.036(2) Uani 1 1 d .
H15A H 0.0348 0.3336 0.3351 0.043 Uiso 1 1 calc R
H15B H 0.0456 0.4217 0.2722 0.043 Uiso 1 1 calc R
C16 C 0.0853(2) 0.2551(8) 0.2848(4) 0.054(2) Uani 1 1 d .
H16A H 0.0653 0.2002 0.2545 0.080 Uiso 1 1 calc R
H16B H 0.0984 0.2022 0.3231 0.080 Uiso 1 1 calc R
H16C H 0.1087 0.2899 0.2598 0.080 Uiso 1 1 calc R
C17 C 0.0783(2) 0.3127(6) 0.4625(4) 0.0309(19) Uani 1 1 d .
H17A H 0.1020 0.2728 0.4943 0.037 Uiso 1 1 calc R
H17B H 0.0686 0.2463 0.4275 0.037 Uiso 1 1 calc R
C18 C 0.0385(2) 0.3494(7) 0.5020(4) 0.041(2) Uani 1 1 d .
H18A H 0.0274 0.2701 0.5224 0.062 Uiso 1 1 calc R
H18B H 0.0149 0.3885 0.4707 0.062 Uiso 1 1 calc R
H18C H 0.0483 0.4128 0.5378 0.062 Uiso 1 1 calc R
C19 C 0.1446(2) 0.4732(6) 0.5435(4) 0.0243(18) Uani 1 1 d .
C20 C 0.1781(2) 0.3733(7) 0.5442(4) 0.032(2) Uani 1 1 d .
H20A H 0.1869 0.3432 0.5023 0.039 Uiso 1 1 calc R
C21 C 0.1980(2) 0.3196(7) 0.6044(5) 0.035(2) Uani 1 1 d .
H21A H 0.2202 0.2543 0.6034 0.042 Uiso 1 1 calc R
C22 C 0.1852(2) 0.3619(8) 0.6671(4) 0.040(2) Uani 1 1 d .
H22A H 0.1985 0.3241 0.7082 0.048 Uiso 1 1 calc R
C23 C 0.1530(3) 0.4594(8) 0.6688(4) 0.044(2) Uani 1 1 d .
H23A H 0.1446 0.4895 0.7109 0.053 Uiso 1 1 calc R
C24 C 0.1330(2) 0.5129(7) 0.6067(4) 0.035(2) Uani 1 1 d .
H24A H 0.1107 0.5781 0.6081 0.041 Uiso 1 1 calc R
C25 C 0.0771(2) 0.8231(7) 0.5488(4) 0.0315(19) Uani 1 1 d .
H25A H 0.0693 0.7384 0.5312 0.038 Uiso 1 1 calc R
C26 C 0.1204(2) 0.8723(7) 0.5458(4) 0.0299(19) Uani 1 1 d .
C27 C 0.1302(2) 0.9990(8) 0.5715(3) 0.0289(18) Uani 1 1 d .
H27A H 0.1592 1.0332 0.5702 0.035 Uiso 1 1 calc R
C28 C 0.0983(3) 1.0767(7) 0.5992(4) 0.036(2) Uani 1 1 d .
H28A H 0.1054 1.1627 0.6153 0.044 Uiso 1 1 calc R
C29 C 0.0557(3) 1.0249(8) 0.6024(4) 0.040(2) Uani 1 1 d .
H29A H 0.0341 1.0757 0.6216 0.048 Uiso 1 1 calc R
C30 C 0.0453(2) 0.9002(8) 0.5779(4) 0.037(2) Uani 1 1 d .
H30A H 0.0165 0.8659 0.5805 0.044 Uiso 1 1 calc R
C31 C 0.1909(2) 0.8903(7) 0.4596(4) 0.0302(19) Uani 1 1 d .
C32 C 0.2363(2) 0.8761(7) 0.4527(4) 0.038(2) Uani 1 1 d .
H32A H 0.2524 0.8072 0.4764 0.045 Uiso 1 1 calc R
C33 C 0.2586(3) 0.9619(9) 0.4112(4) 0.044(2) Uani 1 1 d .
H33A H 0.2889 0.9475 0.4062 0.053 Uiso 1 1 calc R
C34 C 0.2365(3) 1.0659(9) 0.3784(4) 0.047(2) Uani 1 1 d .
H34A H 0.2517 1.1244 0.3519 0.056 Uiso 1 1 calc R
C35 C 0.1912(3) 1.0853(8) 0.3843(4) 0.046(2) Uani 1 1 d .
H35A H 0.1759 1.1571 0.3619 0.055 Uiso 1 1 calc R
C36 C 0.1686(2) 0.9976(8) 0.4236(4) 0.037(2) Uani 1 1 d .
H36A H 0.1379 1.0102 0.4263 0.044 Uiso 1 1 calc R
Zr2 Zr 0.37144(2) 0.49246(7) 0.51547(4) 0.0320(2) Uani 1 1 d .
P2 P 0.37623(6) 0.30718(19) 0.68668(10) 0.0316(6) Uani 1 1 d .
C101 C 0.4191(2) 0.3691(7) 0.4608(4) 0.033(2) Uani 1 1 d .
C102 C 0.4336(2) 0.2667(8) 0.5018(4) 0.031(2) Uani 1 1 d .
C103 C 0.4210(2) 0.2578(7) 0.5743(4) 0.0276(19) Uani 1 1 d .
C104 C 0.3878(2) 0.3342(7) 0.5981(4) 0.0261(18) Uani 1 1 d .
C105 C 0.2883(2) 0.5169(9) 0.4949(4) 0.041(2) Uani 1 1 d .
H10B H 0.2696 0.5678 0.5241 0.050 Uiso 1 1 calc R
C106 C 0.3046(2) 0.5649(8) 0.4339(4) 0.044(2) Uani 1 1 d .
H10C H 0.2996 0.6547 0.4140 0.053 Uiso 1 1 calc R
C107 C 0.3226(3) 0.4569(10) 0.4022(5) 0.051(2) Uani 1 1 d .
H10D H 0.3334 0.4590 0.3564 0.062 Uiso 1 1 calc R
C108 C 0.3181(2) 0.3418(9) 0.4412(5) 0.051(2) Uani 1 1 d .
H10E H 0.3246 0.2501 0.4271 0.061 Uiso 1 1 calc R
C109 C 0.2958(2) 0.3779(9) 0.4986(4) 0.043(2) Uani 1 1 d .
H10F H 0.2838 0.3158 0.5311 0.052 Uiso 1 1 calc R
C110 C 0.4104(3) 0.7097(8) 0.4960(5) 0.052(3) Uani 1 1 d .
H11B H 0.4151 0.7471 0.4507 0.063 Uiso 1 1 calc R
C111 C 0.4415(3) 0.6342(8) 0.5379(6) 0.050(2) Uani 1 1 d .
H11C H 0.4717 0.6090 0.5269 0.060 Uiso 1 1 calc R
C112 C 0.4253(3) 0.6166(8) 0.6009(5) 0.050(2) Uani 1 1 d .
H11D H 0.4422 0.5777 0.6423 0.059 Uiso 1 1 calc R
C113 C 0.3838(3) 0.6849(8) 0.5991(5) 0.047(2) Uani 1 1 d .
H11E H 0.3669 0.7017 0.6388 0.056 Uiso 1 1 calc R
C115 C 0.4292(3) 0.3701(8) 0.3859(5) 0.056(3) Uani 1 1 d .
H11F H 0.4565 0.3188 0.3823 0.067 Uiso 1 1 calc R
H11G H 0.4047 0.3261 0.3576 0.067 Uiso 1 1 calc R
C116 C 0.4351(3) 0.5060(10) 0.3585(5) 0.088(3) Uani 1 1 d .
H11H H 0.4416 0.5000 0.3113 0.132 Uiso 1 1 calc R
H11I H 0.4597 0.5499 0.3858 0.132 Uiso 1 1 calc R
H11J H 0.4079 0.5567 0.3605 0.132 Uiso 1 1 calc R
C117 C 0.4590(2) 0.1485(7) 0.4758(4) 0.045(2) Uani 1 1 d .
H11K H 0.4773 0.1072 0.5145 0.054 Uiso 1 1 calc R
H11L H 0.4790 0.1802 0.4433 0.054 Uiso 1 1 calc R
C118 C 0.4269(3) 0.0447(8) 0.4407(4) 0.060(3) Uani 1 1 d .
H11M H 0.4439 -0.0282 0.4245 0.090 Uiso 1 1 calc R
H11N H 0.4088 0.0852 0.4022 0.090 Uiso 1 1 calc R
H11O H 0.4075 0.0114 0.4732 0.090 Uiso 1 1 calc R
C119 C 0.4483(2) 0.1616(7) 0.6221(4) 0.0258(18) Uani 1 1 d .
C120 C 0.4393(2) 0.0278(8) 0.6285(4) 0.037(2) Uani 1 1 d .
H12B H 0.4136 -0.0083 0.6036 0.044 Uiso 1 1 calc R
C121 C 0.4675(3) -0.0546(8) 0.6709(4) 0.039(2) Uani 1 1 d .
H12C H 0.4608 -0.1454 0.6742 0.046 Uiso 1 1 calc R
C122 C 0.5053(3) -0.0025(9) 0.7083(4) 0.041(2) Uani 1 1 d .
H12D H 0.5245 -0.0582 0.7366 0.049 Uiso 1 1 calc R
C123 C 0.5147(2) 0.1298(9) 0.7039(4) 0.043(2) Uani 1 1 d .
H12E H 0.5401 0.1654 0.7298 0.052 Uiso 1 1 calc R
C124 C 0.4869(2) 0.2113(7) 0.6614(4) 0.036(2) Uani 1 1 d .
H12F H 0.4939 0.3019 0.6586 0.043 Uiso 1 1 calc R
C125 C 0.3293(2) 0.1878(7) 0.6749(4) 0.0312(19) Uani 1 1 d .
C126 C 0.3027(2) 0.1723(8) 0.7287(4) 0.041(2) Uani 1 1 d .
H12G H 0.3078 0.2270 0.7676 0.049 Uiso 1 1 calc R
C127 C 0.2691(3) 0.0784(9) 0.7256(5) 0.049(2) Uani 1 1 d .
H12H H 0.2517 0.0702 0.7624 0.059 Uiso 1 1 calc R
C128 C 0.2606(2) -0.0041(8) 0.6689(5) 0.048(2) Uani 1 1 d .
H12I H 0.2376 -0.0675 0.6670 0.057 Uiso 1 1 calc R
C129 C 0.2868(2) 0.0087(8) 0.6148(4) 0.044(2) Uani 1 1 d .
H12J H 0.2816 -0.0468 0.5762 0.053 Uiso 1 1 calc R
C130 C 0.3210(2) 0.1050(8) 0.6183(4) 0.039(2) Uani 1 1 d .
H13B H 0.3385 0.1133 0.5817 0.046 Uiso 1 1 calc R
C131 C 0.3451(2) 0.4569(7) 0.7099(4) 0.031(2) Uani 1 1 d .
C132 C 0.3656(2) 0.5386(8) 0.7611(4) 0.041(2) Uani 1 1 d .
H13C H 0.3939 0.5144 0.7829 0.049 Uiso 1 1 calc R
C133 C 0.3457(3) 0.6558(8) 0.7815(4) 0.049(2) Uani 1 1 d .
H13D H 0.3608 0.7099 0.8156 0.059 Uiso 1 1 calc R
C134 C 0.3038(3) 0.6913(8) 0.7510(5) 0.048(2) Uani 1 1 d .
H13E H 0.2903 0.7703 0.7637 0.058 Uiso 1 1 calc R
C135 C 0.2816(3) 0.6078(9) 0.7006(5) 0.047(2) Uani 1 1 d .
H13F H 0.2526 0.6298 0.6807 0.057 Uiso 1 1 calc R
C136 C 0.3020(2) 0.4937(8) 0.6802(4) 0.0334(19) Uani 1 1 d .
H13G H 0.2869 0.4398 0.6460 0.040 Uiso 1 1 calc R
C114 C 0.3748(3) 0.7414(8) 0.5336(5) 0.050(2) Uani 1 1 d .
H11P H 0.3504 0.8049 0.5192 0.060 Uiso 1 1 calc R

loop_
_atom_site_aniso_label
_atom_site_aniso_U_11
_atom_site_aniso_U_22
_atom_site_aniso_U_33
_atom_site_aniso_U_23
_atom_site_aniso_U_13
_atom_site_aniso_U_12
Zr1 0.0248(4) 0.0369(5) 0.0235(5) 0.0023(4) 0.0039(3) 0.0006(4)
P1 0.0316(12) 0.0293(12) 0.0264(15) -0.0012(10) 0.0038(10) -0.0021(9)
C1 0.020(4) 0.040(5) 0.028(6) -0.006(4) 0.003(4) 0.004(3)
C2 0.026(4) 0.028(5) 0.033(6) 0.006(4) 0.002(4) 0.004(4)
C3 0.017(4) 0.028(5) 0.016(5) -0.001(4) 0.002(3) 0.004(3)
C4 0.017(4) 0.032(5) 0.022(5) -0.011(4) 0.006(3) 0.008(3)
C5 0.047(5) 0.029(5) 0.054(7) 0.011(5) 0.007(5) 0.003(4)
C6 0.045(5) 0.063(7) 0.027(6) 0.016(5) 0.004(4) 0.014(5)
C7 0.021(5) 0.038(6) 0.061(8) 0.008(5) -0.012(4) 0.002(4)
C8 0.027(5) 0.077(8) 0.045(8) 0.035(6) 0.012(5) 0.024(5)
C9 0.045(5) 0.046(6) 0.049(7) -0.017(5) -0.002(5) 0.028(5)
C10 0.038(5) 0.057(7) 0.036(7) -0.019(5) 0.019(5) -0.009(4)
C11 0.029(4) 0.044(5) 0.029(6) -0.001(5) 0.017(4) 0.005(4)
C12 0.016(4) 0.049(6) 0.039(6) -0.003(5) 0.004(4) 0.005(4)
C13 0.036(5) 0.047(6) 0.036(7) -0.015(5) 0.010(4) -0.016(4)
C14 0.037(5) 0.074(7) 0.021(6) 0.003(5) 0.017(4) -0.005(5)
C15 0.036(5) 0.040(5) 0.030(6) 0.000(4) -0.007(4) 0.001(4)
C16 0.057(6) 0.045(6) 0.058(7) -0.024(5) 0.006(5) -0.009(4)
C17 0.027(4) 0.033(5) 0.032(5) -0.001(4) -0.002(4) -0.005(4)
C18 0.036(5) 0.043(5) 0.047(6) 0.007(4) 0.013(4) -0.007(4)
C19 0.039(5) 0.011(4) 0.022(6) -0.002(4) 0.002(4) -0.001(4)
C20 0.035(5) 0.032(5) 0.031(6) 0.001(4) 0.009(4) 0.002(4)
C21 0.029(5) 0.037(5) 0.038(7) 0.006(5) 0.005(4) -0.001(4)
C22 0.042(5) 0.049(6) 0.026(6) 0.009(4) -0.009(4) -0.002(4)
C23 0.049(5) 0.051(6) 0.033(7) 0.001(5) 0.013(5) -0.001(5)
C24 0.046(5) 0.028(5) 0.029(6) -0.001(4) 0.005(4) 0.009(4)
C25 0.029(5) 0.027(5) 0.038(6) 0.001(4) 0.004(4) -0.002(4)
C26 0.038(5) 0.026(5) 0.025(5) 0.003(4) 0.002(4) 0.003(4)
C27 0.031(4) 0.039(5) 0.018(5) 0.005(4) 0.006(4) 0.003(4)
C28 0.056(6) 0.026(5) 0.027(6) 0.002(4) 0.003(4) 0.002(5)
C29 0.048(6) 0.043(6) 0.029(6) 0.007(4) 0.008(4) 0.017(5)
C30 0.029(5) 0.038(6) 0.044(6) 0.001(4) 0.008(4) 0.008(4)
C31 0.034(5) 0.034(5) 0.023(5) -0.007(4) 0.003(4) 0.001(4)
C32 0.027(5) 0.036(5) 0.049(6) -0.001(4) 0.002(4) 0.001(4)
C33 0.030(5) 0.057(6) 0.045(6) -0.007(5) 0.007(4) -0.017(5)
C34 0.055(6) 0.052(6) 0.034(6) 0.003(5) 0.004(5) -0.029(5)
C35 0.051(6) 0.043(6) 0.043(7) 0.009(4) 0.000(5) -0.009(5)
C36 0.030(4) 0.038(5) 0.042(6) 0.004(5) 0.004(4) -0.010(4)
Zr2 0.0304(4) 0.0373(5) 0.0287(5) 0.0016(4) 0.0052(3) -0.0016(4)
P2 0.0296(12) 0.0397(14) 0.0262(15) -0.0027(10) 0.0062(10) -0.0018(10)
C101 0.037(5) 0.041(5) 0.022(6) 0.012(4) 0.013(4) -0.006(4)
C102 0.017(4) 0.044(5) 0.034(6) -0.014(5) 0.010(4) -0.001(4)
C103 0.021(4) 0.037(5) 0.025(6) -0.001(4) 0.002(4) -0.006(4)
C104 0.022(4) 0.028(4) 0.028(5) -0.003(4) 0.005(4) -0.005(4)
C105 0.024(5) 0.065(7) 0.033(6) 0.003(5) -0.003(4) 0.002(4)
C106 0.033(5) 0.056(6) 0.043(7) 0.009(5) 0.004(5) 0.016(4)
C107 0.044(5) 0.081(7) 0.026(6) -0.003(6) -0.013(4) 0.013(5)
C108 0.035(5) 0.057(7) 0.057(7) -0.019(6) -0.017(5) 0.001(5)
C109 0.024(5) 0.055(7) 0.049(7) -0.008(5) 0.000(4) -0.008(4)
C110 0.081(7) 0.032(6) 0.050(7) 0.001(5) 0.034(6) -0.015(5)
C111 0.038(5) 0.047(6) 0.068(8) -0.009(5) 0.012(6) -0.015(5)
C112 0.050(6) 0.044(6) 0.050(8) -0.004(5) -0.017(5) -0.013(5)
C113 0.063(7) 0.039(6) 0.041(7) -0.018(5) 0.019(5) -0.015(5)
C115 0.042(5) 0.055(6) 0.070(8) 0.027(5) 0.009(5) 0.017(4)
C116 0.109(8) 0.091(9) 0.074(8) 0.000(7) 0.052(7) -0.005(7)
C117 0.049(5) 0.053(6) 0.034(6) 0.007(5) 0.014(4) 0.019(5)
C118 0.087(7) 0.053(6) 0.045(7) -0.010(5) 0.025(5) -0.007(5)
C119 0.031(5) 0.027(5) 0.021(5) -0.002(4) 0.006(4) 0.003(4)
C120 0.035(5) 0.041(6) 0.035(6) -0.004(4) 0.007(4) -0.001(4)
C121 0.046(5) 0.033(5) 0.039(6) -0.001(5) 0.015(5) -0.002(5)
C122 0.052(6) 0.047(6) 0.024(6) -0.001(5) 0.003(4) 0.006(5)
C123 0.038(5) 0.050(6) 0.040(6) -0.013(5) -0.004(4) 0.008(5)
C124 0.035(5) 0.034(5) 0.038(6) -0.012(4) 0.001(4) 0.003(4)
C125 0.027(4) 0.040(5) 0.027(6) 0.007(4) 0.010(4) 0.004(4)
C126 0.038(5) 0.052(6) 0.034(6) 0.009(4) 0.006(4) -0.001(5)
C127 0.035(6) 0.053(6) 0.060(8) 0.018(5) 0.011(5) -0.001(5)
C128 0.029(5) 0.046(6) 0.067(8) 0.019(6) 0.002(5) -0.007(4)
C129 0.040(5) 0.042(5) 0.050(7) -0.001(5) -0.001(5) -0.004(5)
C130 0.031(5) 0.051(6) 0.035(6) 0.004(5) 0.008(4) -0.002(4)
C131 0.022(5) 0.045(5) 0.027(6) 0.006(4) 0.006(4) -0.002(4)
C132 0.039(5) 0.056(6) 0.030(6) -0.002(5) 0.010(4) 0.007(5)
C133 0.062(6) 0.051(6) 0.035(6) -0.018(5) 0.010(5) -0.006(5)
C134 0.050(6) 0.036(6) 0.062(7) -0.004(5) 0.028(5) 0.009(5)
C135 0.037(5) 0.051(6) 0.056(7) 0.004(5) 0.018(5) 0.008(5)
C136 0.031(5) 0.045(5) 0.024(5) -0.005(4) 0.001(4) 0.002(4)
C114 0.063(6) 0.036(5) 0.049(8) 0.001(5) -0.001(6) 0.002(4)

loop_
_atom_type_symbol
_atom_type_description
_atom_type_scat_dispersion_real
_atom_type_scat_dispersion_imag
_atom_type_scat_source
C C 0.0033 0.0016 'International Tables Vol C Tables 4.2.6.8 and 6.1.1.4'
H H 0.0000 0.0000 'International Tables Vol C Tables 4.2.6.8 and 6.1.1.4'
P P 0.1023 0.0942 'International Tables Vol C Tables 4.2.6.8 and 6.1.1.4'
Zr Zr -2.9673 0.5597 'International Tables Vol C Tables 4.2.6.8 and 6.1.1.4'

loop_
_geom_angle_atom_site_label_1
_geom_angle_atom_site_label_2
_geom_angle_atom_site_label_3
_geom_angle
C1 Zr1 C4 79.4(3)
C1 Zr1 C5 131.5(2)
C4 Zr1 C5 108.5(3)
C1 Zr1 C9 106.5(3)
C4 Zr1 C9 84.5(3)
C5 Zr1 C9 32.6(2)
C1 Zr1 C13 131.2(2)
C4 Zr1 C13 100.3(3)
C5 Zr1 C13 95.4(3)
C9 Zr1 C13 122.1(3)
C1 Zr1 C12 103.2(3)
C4 Zr1 C12 78.7(2)
C5 Zr1 C12 125.3(3)
C9 Zr1 C12 142.3(3)
C13 Zr1 C12 32.5(2)
C1 Zr1 C11 77.2(2)
C4 Zr1 C11 92.4(2)
C5 Zr1 C11 146.3(3)
C9 Zr1 C11 174.6(3)
C13 Zr1 C11 54.0(2)
C12 Zr1 C11 32.3(2)
C1 Zr1 C10 86.0(3)
C4 Zr1 C10 124.9(3)
C5 Zr1 C10 120.4(3)
C9 Zr1 C10 150.1(3)
C13 Zr1 C10 53.9(2)
C12 Zr1 C10 53.5(3)
C11 Zr1 C10 32.5(2)
C1 Zr1 C14 117.9(3)
C4 Zr1 C14 130.9(2)
C5 Zr1 C14 93.3(3)
C9 Zr1 C14 125.9(3)
C13 Zr1 C14 32.5(2)
C12 Zr1 C14 53.3(3)
C11 Zr1 C14 53.5(3)
C10 Zr1 C14 32.2(2)
C1 Zr1 C8 78.4(3)
C4 Zr1 C8 95.2(3)
C5 Zr1 C8 53.6(3)
C9 Zr1 C8 32.5(2)
C13 Zr1 C8 148.5(3)
C12 Zr1 C8 173.2(3)
C11 Zr1 C8 152.6(3)
C10 Zr1 C8 133.3(3)
C14 Zr1 C8 131.9(3)
C1 Zr1 C6 114.2(3)
C4 Zr1 C6 137.6(3)
C5 Zr1 C6 31.9(2)
C9 Zr1 C6 53.4(3)
C13 Zr1 C6 98.7(3)
C12 Zr1 C6 130.5(3)
C11 Zr1 C6 129.1(3)
C10 Zr1 C6 96.8(3)
C14 Zr1 C6 80.1(3)
C8 Zr1 C6 53.0(3)
C1 Zr1 C7 83.6(3)
C4 Zr1 C7 127.0(3)
C5 Zr1 C7 52.7(3)
C9 Zr1 C7 53.2(3)
C13 Zr1 C7 127.6(3)
C12 Zr1 C7 154.3(3)
C11 Zr1 C7 131.8(3)
C10 Zr1 C7 103.2(3)
C14 Zr1 C7 101.5(3)
C8 Zr1 C7 31.9(2)
C6 Zr1 C7 31.6(2)
C4 P1 C31 104.4(3)
C4 P1 C26 101.9(3)
C31 P1 C26 100.8(3)
C2 C1 C15 121.6(7)
C2 C1 Zr1 110.7(5)
C15 C1 Zr1 127.6(6)
C1 C2 C3 120.3(6)
C1 C2 C17 123.7(7)
C3 C2 C17 115.8(7)
C4 C3 C19 123.6(6)
C4 C3 C2 119.9(6)
C19 C3 C2 116.4(6)
C3 C4 P1 118.1(5)
C3 C4 Zr1 107.9(5)
P1 C4 Zr1 132.4(4)
C6 C5 C9 108.5(7)
C6 C5 Zr1 75.4(4)
C9 C5 Zr1 73.9(4)
C6 C5 H5A 125.3
C9 C5 H5A 125.3
Zr1 C5 H5A 125.3
C7 C6 C5 108.2(8)
C7 C6 Zr1 74.5(4)
C5 C6 Zr1 72.7(4)
C7 C6 H6A 125.6
C5 C6 H6A 125.6
Zr1 C6 H6A 125.6
C6 C7 C8 109.0(8)
C6 C7 Zr1 73.9(4)
C8 C7 Zr1 73.6(4)
C6 C7 H7A 125.2
C8 C7 H7A 125.2
Zr1 C7 H7A 125.2
C7 C8 C9 107.2(7)
C7 C8 Zr1 74.5(4)
C9 C8 Zr1 72.7(4)
C7 C8 H8A 126.0
C9 C8 H8A 126.0
Zr1 C8 H8A 126.0
C5 C9 C8 107.1(8)
C5 C9 Zr1 73.5(4)
C8 C9 Zr1 74.7(4)
C5 C9 H9A 126.0
C8 C9 H9A 126.0
Zr1 C9 H9A 126.0
C14 C10 C11 107.9(7)
C14 C10 Zr1 74.3(4)
C11 C10 Zr1 73.7(4)
C14 C10 H10A 125.7
C11 C10 H10A 125.7
Zr1 C10 H10A 125.7
C12 C11 C10 107.5(7)
C12 C11 Zr1 73.6(4)
C10 C11 Zr1 73.8(4)
C12 C11 H11A 125.9
C10 C11 H11A 125.9
Zr1 C11 H11A 125.9
C11 C12 C13 108.9(7)
C11 C12 Zr1 74.1(4)
C13 C12 Zr1 73.6(4)
C11 C12 H12A 125.3
C13 C12 H12A 125.3
Zr1 C12 H12A 125.3
C12 C13 C14 107.1(7)
C12 C13 Zr1 73.9(4)
C14 C13 Zr1 74.6(4)
C12 C13 H13A 126.0
C14 C13 H13A 126.0
Zr1 C13 H13A 126.0
C10 C14 C13 108.5(7)
C10 C14 Zr1 73.5(4)
C13 C14 Zr1 72.9(4)
C10 C14 H14A 125.5
C13 C14 H14A 125.5
Zr1 C14 H14A 125.5
C16 C15 C1 113.9(6)
C16 C15 H15A 108.8
C1 C15 H15A 108.8
C16 C15 H15B 108.8
C1 C15 H15B 108.8
H15A C15 H15B 107.7
C15 C16 H16A 109.5
C15 C16 H16B 109.5
H16A C16 H16B 109.5
C15 C16 H16C 109.5
H16A C16 H16C 109.5
H16B C16 H16C 109.5
C2 C17 C18 112.2(5)
C2 C17 H17A 109.2
C18 C17 H17A 109.2
C2 C17 H17B 109.2
C18 C17 H17B 109.2
H17A C17 H17B 107.9
C17 C18 H18A 109.5
C17 C18 H18B 109.5
H18A C18 H18B 109.5
C17 C18 H18C 109.5
H18A C18 H18C 109.5
H18B C18 H18C 109.5
C24 C19 C20 116.5(7)
C24 C19 C3 125.2(6)
C20 C19 C3 118.3(7)
C21 C20 C19 121.6(7)
C21 C20 H20A 119.2
C19 C20 H20A 119.2
C20 C21 C22 120.2(7)
C20 C21 H21A 119.9
C22 C21 H21A 119.9
C23 C22 C21 120.1(7)
C23 C22 H22A 120.0
C21 C22 H22A 120.0
C22 C23 C24 119.0(7)
C22 C23 H23A 120.5
C24 C23 H23A 120.5
C19 C24 C23 122.6(7)
C19 C24 H24A 118.7
C23 C24 H24A 118.7
C30 C25 C26 120.1(7)
C30 C25 H25A 119.9
C26 C25 H25A 119.9
C27 C26 C25 118.0(6)
C27 C26 P1 119.7(5)
C25 C26 P1 122.1(6)
C26 C27 C28 121.8(7)
C26 C27 H27A 119.1
C28 C27 H27A 119.1
C29 C28 C27 119.0(7)
C29 C28 H28A 120.5
C27 C28 H28A 120.5
C30 C29 C28 120.3(7)
C30 C29 H29A 119.8
C28 C29 H29A 119.8
C29 C30 C25 120.7(7)
C29 C30 H30A 119.7
C25 C30 H30A 119.7
C32 C31 C36 116.3(7)
C32 C31 P1 117.5(6)
C36 C31 P1 126.2(5)
C31 C32 C33 122.0(7)
C31 C32 H32A 119.0
C33 C32 H32A 119.0
C34 C33 C32 120.2(7)
C34 C33 H33A 119.9
C32 C33 H33A 119.9
C33 C34 C35 120.0(7)
C33 C34 H34A 120.0
C35 C34 H34A 120.0
C34 C35 C36 119.8(7)
C34 C35 H35A 120.1
C36 C35 H35A 120.1
C35 C36 C31 121.6(7)
C35 C36 H36A 119.2
C31 C36 H36A 119.2
C101 Zr2 C104 81.7(3)
C101 Zr2 C105 130.9(3)
C104 Zr2 C105 108.4(3)
C101 Zr2 C112 101.1(3)
C104 Zr2 C112 78.6(3)
C105 Zr2 C112 127.9(3)
C101 Zr2 C110 94.2(3)
C104 Zr2 C110 130.0(3)
C105 Zr2 C110 111.3(3)
C112 Zr2 C110 53.1(3)
C101 Zr2 C114 126.5(3)
C104 Zr2 C114 126.0(3)
C105 Zr2 C114 87.0(3)
C112 Zr2 C114 53.5(3)
C110 Zr2 C114 32.2(2)
C101 Zr2 C106 111.1(3)
C104 Zr2 C106 137.8(2)
C105 Zr2 C106 32.9(2)
C112 Zr2 C106 133.0(3)
C110 Zr2 C106 90.2(3)
C114 Zr2 C106 79.6(3)
C101 Zr2 C109 107.2(3)
C104 Zr2 C109 84.0(3)
C105 Zr2 C109 32.7(2)
C112 Zr2 C109 144.1(3)
C110 Zr2 C109 142.8(3)
C114 Zr2 C109 119.2(3)
C106 Zr2 C109 54.0(3)
C101 Zr2 C113 132.2(3)
C104 Zr2 C113 94.0(3)
C105 Zr2 C113 95.8(3)
C112 Zr2 C113 32.6(2)
C110 Zr2 C113 53.2(3)
C114 Zr2 C113 32.2(2)
C106 Zr2 C113 103.7(3)
C109 Zr2 C113 119.7(3)
C101 Zr2 C111 80.3(3)
C104 Zr2 C111 99.2(3)
C105 Zr2 C111 140.1(3)
C112 Zr2 C111 31.8(2)
C110 Zr2 C111 32.0(2)
C114 Zr2 C111 53.2(3)
C106 Zr2 C111 122.1(3)
C109 Zr2 C111 172.2(3)
C113 Zr2 C111 53.3(3)
C101 Zr2 C108 78.1(3)
C104 Zr2 C108 93.6(3)
C105 Zr2 C108 53.9(3)
C112 Zr2 C108 172.2(3)
C110 Zr2 C108 134.6(3)
C114 Zr2 C108 133.1(3)
C106 Zr2 C108 53.5(3)
C109 Zr2 C108 32.5(2)
C113 Zr2 C108 149.6(3)
C111 Zr2 C108 153.0(3)
C101 Zr2 C107 81.0(3)
C104 Zr2 C107 125.3(3)
C105 Zr2 C107 53.5(3)
C112 Zr2 C107 155.8(3)
C110 Zr2 C107 102.8(3)
C114 Zr2 C107 105.7(3)
C106 Zr2 C107 31.8(2)
C109 Zr2 C107 53.3(3)
C113 Zr2 C107 134.3(3)
C111 Zr2 C107 128.0(3)
C108 Zr2 C107 32.0(2)
C104 P2 C125 101.7(3)
C104 P2 C131 105.5(3)
C125 P2 C131 99.2(3)
C102 C101 C115 119.4(7)
C102 C101 Zr2 108.5(5)
C115 C101 Zr2 131.0(5)
C101 C102 C103 120.4(6)
C101 C102 C117 122.4(7)
C103 C102 C117 117.0(7)
C104 C103 C102 123.5(7)
C104 C103 C119 120.3(7)
C102 C103 C119 116.2(6)
C103 C104 P2 117.4(5)
C103 C104 Zr2 104.8(5)
P2 C104 Zr2 136.7(4)
C109 C105 C106 108.0(7)
C109 C105 Zr2 75.1(4)
C106 C105 Zr2 74.7(4)
C109 C105 H10B 125.5
C106 C105 H10B 125.5
Zr2 C105 H10B 125.5
C107 C106 C105 107.4(8)
C107 C106 Zr2 74.7(4)
C105 C106 Zr2 72.3(4)
C107 C106 H10C 126.0
C105 C106 H10C 126.0
Zr2 C106 H10C 126.0
C106 C107 C108 109.6(8)
C106 C107 Zr2 73.5(5)
C108 C107 Zr2 73.8(5)
C106 C107 H10D 125.0
C108 C107 H10D 125.0
Zr2 C107 H10D 125.0
C107 C108 C109 107.7(8)
C107 C108 Zr2 74.2(5)
C109 C108 Zr2 73.6(4)
C107 C108 H10E 125.8
C109 C108 H10E 125.8
Zr2 C108 H10E 125.8
C105 C109 C108 107.4(8)
C105 C109 Zr2 72.2(4)
C108 C109 Zr2 74.0(4)
C105 C109 H10F 126.0
C108 C109 H10F 126.0
Zr2 C109 H10F 126.0
C111 C110 C114 108.4(8)
C111 C110 Zr2 74.5(4)
C114 C110 Zr2 73.9(4)
C111 C110 H11B 125.4
C114 C110 H11B 125.4
Zr2 C110 H11B 125.4
C112 C111 C110 108.3(8)
C112 C111 Zr2 73.5(4)
C110 C111 Zr2 73.5(4)
C112 C111 H11C 125.6
C110 C111 H11C 125.6
Zr2 C111 H11C 125.6
C111 C112 C113 108.1(8)
C111 C112 Zr2 74.7(5)
C113 C112 Zr2 74.1(4)
C111 C112 H11D 125.5
C113 C112 H11D 125.5
Zr2 C112 H11D 125.5
C114 C113 C112 107.3(7)
C114 C113 Zr2 73.6(5)
C112 C113 Zr2 73.3(4)
C114 C113 H11E 126.0
C112 C113 H11E 126.0
Zr2 C113 H11E 126.0
C116 C115 C101 113.4(7)
C116 C115 H11F 108.9
C101 C115 H11F 108.9
C116 C115 H11G 108.9
C101 C115 H11G 108.9
H11F C115 H11G 107.7
C115 C116 H11H 109.5
C115 C116 H11I 109.5
H11H C116 H11I 109.5
C115 C116 H11J 109.5
H11H C116 H11J 109.5
H11I C116 H11J 109.5
C102 C117 C118 111.5(6)
C102 C117 H11K 109.3
C118 C117 H11K 109.3
C102 C117 H11L 109.3
C118 C117 H11L 109.3
H11K C117 H11L 108.0
C117 C118 H11M 109.5
C117 C118 H11N 109.5
H11M C118 H11N 109.5
C117 C118 H11O 109.5
H11M C118 H11O 109.5
H11N C118 H11O 109.5
C120 C119 C124 117.0(7)
C120 C119 C103 125.3(7)
C124 C119 C103 117.7(7)
C119 C120 C121 121.4(7)
C119 C120 H12B 119.3
C121 C120 H12B 119.3
C122 C121 C120 120.0(7)
C122 C121 H12C 120.0
C120 C121 H12C 120.0
C123 C122 C121 120.0(7)
C123 C122 H12D 120.0
C121 C122 H12D 120.0
C122 C123 C124 120.0(7)
C122 C123 H12E 120.0
C124 C123 H12E 120.0
C123 C124 C119 121.6(7)
C123 C124 H12F 119.2
C119 C124 H12F 119.2
C130 C125 C126 117.9(7)
C130 C125 P2 123.8(6)
C126 C125 P2 118.1(6)
C127 C126 C125 121.4(8)
C127 C126 H12G 119.3
C125 C126 H12G 119.3
C126 C127 C128 120.8(8)
C126 C127 H12H 119.6
C128 C127 H12H 119.6
C127 C128 C129 119.0(8)
C127 C128 H12I 120.5
C129 C128 H12I 120.5
C128 C129 C130 119.8(8)
C128 C129 H12J 120.1
C130 C129 H12J 120.1
C125 C130 C129 121.1(7)
C125 C130 H13B 119.5
C129 C130 H13B 119.5
C132 C131 C136 117.2(7)
C132 C131 P2 117.6(6)
C136 C131 P2 125.2(6)
C131 C132 C133 122.4(7)
C131 C132 H13C 118.8
C133 C132 H13C 118.8
C134 C133 C132 119.5(8)
C134 C133 H13D 120.2
C132 C133 H13D 120.2
C133 C134 C135 119.3(7)
C133 C134 H13E 120.4
C135 C134 H13E 120.4
C136 C135 C134 120.5(8)
C136 C135 H13F 119.8
C134 C135 H13F 119.8
C135 C136 C131 121.1(7)
C135 C136 H13G 119.5
C131 C136 H13G 119.5
C113 C114 C110 107.9(8)
C113 C114 Zr2 74.2(5)
C110 C114 Zr2 73.8(4)
C113 C114 H11P 125.6
C110 C114 H11P 125.6
Zr2 C114 H11P 125.6

loop_
_geom_bond_atom_site_label_1
_geom_bond_atom_site_label_2
_geom_bond_distance
Zr1 C1 2.239(7)
Zr1 C4 2.278(7)
Zr1 C5 2.481(7)
Zr1 C9 2.487(7)
Zr1 C13 2.488(7)
Zr1 C12 2.493(6)
Zr1 C11 2.499(7)
Zr1 C10 2.500(7)
Zr1 C14 2.510(7)
Zr1 C8 2.512(7)
Zr1 C6 2.515(7)
Zr1 C7 2.523(7)
P1 C4 1.819(7)
P1 C31 1.831(7)
P1 C26 1.846(7)
C1 C2 1.341(9)
C1 C15 1.522(9)
C2 C3 1.509(9)
C2 C17 1.518(9)
C3 C4 1.375(8)
C3 C19 1.486(9)
C5 C6 1.373(10)
C5 C9 1.396(10)
C5 H5A 0.9800
C6 C7 1.370(9)
C6 H6A 0.9800
C7 C8 1.386(10)
C7 H7A 0.9800
C8 C9 1.401(10)
C8 H8A 0.9800
C9 H9A 0.9800
C10 C14 1.388(10)
C10 C11 1.401(10)
C10 H10A 0.9800
C11 C12 1.388(9)
C11 H11A 0.9800
C12 C13 1.394(10)
C12 H12A 0.9800
C13 C14 1.397(9)
C13 H13A 0.9800
C14 H14A 0.9800
C15 C16 1.506(9)
C15 H15A 0.9700
C15 H15B 0.9700
C16 H16A 0.9600
C16 H16B 0.9600
C16 H16C 0.9600
C17 C18 1.526(8)
C17 H17A 0.9700
C17 H17B 0.9700
C18 H18A 0.9600
C18 H18B 0.9600
C18 H18C 0.9600
C19 C24 1.371(9)
C19 C20 1.408(9)
C20 C21 1.361(9)
C20 H20A 0.9300
C21 C22 1.380(9)
C21 H21A 0.9300
C22 C23 1.369(9)
C22 H22A 0.9300
C23 C24 1.390(10)
C23 H23A 0.9300
C24 H24A 0.9300
C25 C30 1.388(9)
C25 C26 1.388(9)
C25 H25A 0.9300
C26 C27 1.378(9)
C27 C28 1.381(9)
C27 H27A 0.9300
C28 C29 1.376(9)
C28 H28A 0.9300
C29 C30 1.355(9)
C29 H29A 0.9300
C30 H30A 0.9300
C31 C32 1.381(8)
C31 C36 1.403(9)
C32 C33 1.394(9)
C32 H32A 0.9300
C33 C34 1.350(10)
C33 H33A 0.9300
C34 C35 1.379(9)
C34 H34A 0.9300
C35 C36 1.384(9)
C35 H35A 0.9300
C36 H36A 0.9300
Zr2 C101 2.234(7)
Zr2 C104 2.264(7)
Zr2 C105 2.477(7)
Zr2 C112 2.503(8)
Zr2 C110 2.505(7)
Zr2 C114 2.507(8)
Zr2 C106 2.508(7)
Zr2 C109 2.514(7)
Zr2 C113 2.514(7)
Zr2 C111 2.518(7)
Zr2 C108 2.519(8)
Zr2 C107 2.523(8)
P2 C104 1.812(7)
P2 C125 1.830(7)
P2 C131 1.839(7)
C101 C102 1.337(9)
C101 C115 1.518(10)
C102 C103 1.499(9)
C102 C117 1.516(9)
C103 C104 1.367(9)
C103 C119 1.509(9)
C105 C109 1.404(9)
C105 C106 1.413(10)
C105 H10B 0.9800
C106 C107 1.378(10)
C106 H10C 0.9800
C107 C108 1.390(10)
C107 H10D 0.9800
C108 C109 1.407(10)
C108 H10E 0.9800
C109 H10F 0.9800
C110 C111 1.385(10)
C110 C114 1.391(10)
C110 H11B 0.9800
C111 C112 1.376(10)
C111 H11C 0.9800
C112 C113 1.410(10)
C112 H11D 0.9800
C113 C114 1.390(10)
C113 H11E 0.9800
C115 C116 1.474(10)
C115 H11F 0.9700
C115 H11G 0.9700
C116 H11H 0.9600
C116 H11I 0.9600
C116 H11J 0.9600
C117 C118 1.519(9)
C117 H11K 0.9700
C117 H11L 0.9700
C118 H11M 0.9600
C118 H11N 0.9600
C118 H11O 0.9600
C119 C120 1.368(9)
C119 C124 1.399(9)
C120 C121 1.381(9)
C120 H12B 0.9300
C121 C122 1.372(9)
C121 H12C 0.9300
C122 C123 1.353(9)
C122 H12D 0.9300
C123 C124 1.370(9)
C123 H12E 0.9300
C124 H12F 0.9300
C125 C130 1.375(9)
C125 C126 1.390(9)
C126 C127 1.366(10)
C126 H12G 0.9300
C127 C128 1.376(11)
C127 H12H 0.9300
C128 C129 1.382(10)
C128 H12I 0.9300
C129 C130 1.398(9)
C129 H12J 0.9300
C130 H13B 0.9300
C131 C132 1.374(9)
C131 C136 1.398(9)
C132 C133 1.388(10)
C132 H13C 0.9300
C133 C134 1.367(10)
C133 H13D 0.9300
C134 C135 1.395(10)
C134 H13E 0.9300
C135 C136 1.369(9)
C135 H13F 0.9300
C136 H13G 0.9300
C114 H11P 0.9800

loop_
_geom_torsion_atom_site_label_1
_geom_torsion_atom_site_label_2
_geom_torsion_atom_site_label_3
_geom_torsion_atom_site_label_4
_geom_torsion
C4 Zr1 C1 C2 -3.2(5)
C5 Zr1 C1 C2 -108.6(6)
C9 Zr1 C1 C2 -84.2(5)
C13 Zr1 C1 C2 91.3(6)
C12 Zr1 C1 C2 72.4(5)
C11 Zr1 C1 C2 91.8(5)
C10 Zr1 C1 C2 123.5(5)
C14 Zr1 C1 C2 127.7(5)
C8 Zr1 C1 C2 -100.8(5)
C6 Zr1 C1 C2 -140.9(5)
C7 Zr1 C1 C2 -132.7(5)
C4 Zr1 C1 C15 172.6(6)
C5 Zr1 C1 C15 67.2(7)
C9 Zr1 C1 C15 91.7(6)
C13 Zr1 C1 C15 -92.9(6)
C12 Zr1 C1 C15 -111.8(6)
C11 Zr1 C1 C15 -92.4(6)
C10 Zr1 C1 C15 -60.7(6)
C14 Zr1 C1 C15 -56.5(6)
C8 Zr1 C1 C15 75.1(6)
C6 Zr1 C1 C15 35.0(6)
C7 Zr1 C1 C15 43.1(6)
C15 C1 C2 C3 -179.7(5)
Zr1 C1 C2 C3 -3.6(8)
C15 C1 C2 C17 -4.4(10)
Zr1 C1 C2 C17 171.7(5)
C1 C2 C3 C4 13.6(9)
C17 C2 C3 C4 -162.0(6)
C1 C2 C3 C19 -163.9(6)
C17 C2 C3 C19 20.5(8)
C19 C3 C4 P1 -5.2(8)
C2 C3 C4 P1 177.4(4)
C19 C3 C4 Zr1 162.5(5)
C2 C3 C4 Zr1 -14.8(7)
C31 P1 C4 C3 154.5(5)
C26 P1 C4 C3 -100.9(5)
C31 P1 C4 Zr1 -9.6(5)
C26 P1 C4 Zr1 95.0(4)
C1 Zr1 C4 C3 9.5(4)
C5 Zr1 C4 C3 140.0(4)
C9 Zr1 C4 C3 117.5(5)
C13 Zr1 C4 C3 -120.8(4)
C12 Zr1 C4 C3 -96.4(4)
C11 Zr1 C4 C3 -67.0(4)
C10 Zr1 C4 C3 -67.9(5)
C14 Zr1 C4 C3 -108.3(5)
C8 Zr1 C4 C3 86.7(5)
C6 Zr1 C4 C3 123.9(5)
C7 Zr1 C4 C3 83.2(5)
C1 Zr1 C4 P1 174.9(4)
C5 Zr1 C4 P1 -54.7(5)
C9 Zr1 C4 P1 -77.2(5)
C13 Zr1 C4 P1 44.5(4)
C12 Zr1 C4 P1 69.0(4)
C11 Zr1 C4 P1 98.4(4)
C10 Zr1 C4 P1 97.5(5)
C14 Zr1 C4 P1 57.0(6)
C8 Zr1 C4 P1 -108.0(4)
C6 Zr1 C4 P1 -70.8(5)
C7 Zr1 C4 P1 -111.5(4)
C1 Zr1 C5 C6 -67.3(7)
C4 Zr1 C5 C6 -159.4(5)
C9 Zr1 C5 C6 -114.6(7)
C13 Zr1 C5 C6 97.9(5)
C12 Zr1 C5 C6 111.6(5)
C11 Zr1 C5 C6 75.1(7)
C10 Zr1 C5 C6 47.0(6)
C14 Zr1 C5 C6 65.3(5)
C8 Zr1 C5 C6 -76.8(5)
C7 Zr1 C5 C6 -36.5(5)
C1 Zr1 C5 C9 47.3(7)
C4 Zr1 C5 C9 -44.8(6)
C13 Zr1 C5 C9 -147.6(6)
C12 Zr1 C5 C9 -133.9(5)
C11 Zr1 C5 C9 -170.3(5)
C10 Zr1 C5 C9 161.5(5)
C14 Zr1 C5 C9 179.9(6)
C8 Zr1 C5 C9 37.8(5)
C6 Zr1 C5 C9 114.6(7)
C7 Zr1 C5 C9 78.0(5)
C9 C5 C6 C7 -0.4(9)
Zr1 C5 C6 C7 66.7(5)
C9 C5 C6 Zr1 -67.1(5)
C1 Zr1 C6 C7 15.6(7)
C4 Zr1 C6 C7 -85.5(7)
C5 Zr1 C6 C7 -115.2(7)
C9 Zr1 C6 C7 -77.5(5)
C13 Zr1 C6 C7 158.7(6)
C12 Zr1 C6 C7 151.0(5)
C11 Zr1 C6 C7 108.6(6)
C10 Zr1 C6 C7 104.3(6)
C14 Zr1 C6 C7 131.9(6)
C8 Zr1 C6 C7 -36.5(5)
C1 Zr1 C6 C5 130.8(5)
C4 Zr1 C6 C5 29.7(7)
C9 Zr1 C6 C5 37.7(4)
C13 Zr1 C6 C5 -86.2(5)
C12 Zr1 C6 C5 -93.8(6)
C11 Zr1 C6 C5 -136.2(5)
C10 Zr1 C6 C5 -140.6(5)
C14 Zr1 C6 C5 -112.9(6)
C8 Zr1 C6 C5 78.6(5)
C7 Zr1 C6 C5 115.2(7)
C5 C6 C7 C8 0.3(9)
Zr1 C6 C7 C8 65.8(5)
C5 C6 C7 Zr1 -65.4(5)
C1 Zr1 C7 C6 -165.7(6)
C4 Zr1 C7 C6 122.7(6)
C5 Zr1 C7 C6 37.0(5)
C9 Zr1 C7 C6 78.2(5)
C13 Zr1 C7 C6 -27.0(7)
C12 Zr1 C7 C6 -58.3(9)
C11 Zr1 C7 C6 -99.2(6)
C10 Zr1 C7 C6 -81.4(6)
C14 Zr1 C7 C6 -48.4(6)
C8 Zr1 C7 C6 116.0(7)
C1 Zr1 C7 C8 78.3(6)
C4 Zr1 C7 C8 6.7(6)
C5 Zr1 C7 C8 -79.1(5)
C9 Zr1 C7 C8 -37.8(5)
C13 Zr1 C7 C8 -143.0(5)
C12 Zr1 C7 C8 -174.4(6)
C11 Zr1 C7 C8 144.8(5)
C10 Zr1 C7 C8 162.6(5)
C14 Zr1 C7 C8 -164.4(5)
C6 Zr1 C7 C8 -116.0(7)
C6 C7 C8 C9 -0.1(8)
Zr1 C7 C8 C9 65.9(5)
C6 C7 C8 Zr1 -66.0(5)
C1 Zr1 C8 C7 -96.6(6)
C4 Zr1 C8 C7 -174.6(5)
C5 Zr1 C8 C7 76.2(5)
C9 Zr1 C8 C7 114.1(7)
C13 Zr1 C8 C7 65.9(9)
C12 Zr1 C8 C7 159(2)
C11 Zr1 C8 C7 -69.1(8)
C10 Zr1 C8 C7 -23.5(7)
C14 Zr1 C8 C7 20.7(7)
C6 Zr1 C8 C7 36.1(4)
C1 Zr1 C8 C9 149.3(6)
C4 Zr1 C8 C9 71.3(6)
C5 Zr1 C8 C9 -37.9(5)
C13 Zr1 C8 C9 -48.2(9)
C12 Zr1 C8 C9 45(2)
C11 Zr1 C8 C9 176.8(6)
C10 Zr1 C8 C9 -137.6(6)
C14 Zr1 C8 C9 -93.4(7)
C6 Zr1 C8 C9 -78.0(5)
C7 Zr1 C8 C9 -114.1(7)
C6 C5 C9 C8 0.4(8)
Zr1 C5 C9 C8 -67.7(5)
C6 C5 C9 Zr1 68.1(5)
C7 C8 C9 C5 -0.2(8)
Zr1 C8 C9 C5 66.9(5)
C7 C8 C9 Zr1 -67.0(5)
C1 Zr1 C9 C5 -145.0(6)
C4 Zr1 C9 C5 137.8(6)
C13 Zr1 C9 C5 39.1(6)
C12 Zr1 C9 C5 74.4(7)
C11 Zr1 C9 C5 82(3)
C10 Zr1 C9 C5 -33.3(9)
C14 Zr1 C9 C5 -0.1(7)
C8 Zr1 C9 C5 -113.5(7)
C6 Zr1 C9 C5 -36.8(5)
C7 Zr1 C9 C5 -76.4(5)
C1 Zr1 C9 C8 -31.4(6)
C4 Zr1 C9 C8 -108.6(6)
C5 Zr1 C9 C8 113.5(7)
C13 Zr1 C9 C8 152.6(5)
C12 Zr1 C9 C8 -172.1(5)
C11 Zr1 C9 C8 -164(3)
C10 Zr1 C9 C8 80.3(9)
C14 Zr1 C9 C8 113.5(6)
C6 Zr1 C9 C8 76.8(5)
C7 Zr1 C9 C8 37.1(4)
C1 Zr1 C10 C14 173.1(5)
C4 Zr1 C10 C14 -112.9(5)
C5 Zr1 C10 C14 36.3(6)
C9 Zr1 C10 C14 56.3(8)
C13 Zr1 C10 C14 -36.7(4)
C12 Zr1 C10 C14 -77.3(5)
C11 Zr1 C10 C14 -114.5(7)
C8 Zr1 C10 C14 103.1(5)
C6 Zr1 C10 C14 59.2(5)
C7 Zr1 C10 C14 90.6(5)
C1 Zr1 C10 C11 -72.4(5)
C4 Zr1 C10 C11 1.7(6)
C5 Zr1 C10 C11 150.8(5)
C9 Zr1 C10 C11 170.9(6)
C13 Zr1 C10 C11 77.9(5)
C12 Zr1 C10 C11 37.2(4)
C14 Zr1 C10 C11 114.5(7)
C8 Zr1 C10 C11 -142.4(5)
C6 Zr1 C10 C11 173.7(5)
C7 Zr1 C10 C11 -154.9(5)
C14 C10 C11 C12 0.5(8)
Zr1 C10 C11 C12 -66.5(5)
C14 C10 C11 Zr1 67.0(5)
C1 Zr1 C11 C12 -142.9(5)
C4 Zr1 C11 C12 -64.3(5)
C5 Zr1 C11 C12 65.1(8)
C9 Zr1 C11 C12 -9(3)
C13 Zr1 C11 C12 36.7(4)
C10 Zr1 C11 C12 114.3(7)
C14 Zr1 C11 C12 77.3(5)
C8 Zr1 C11 C12 -170.4(6)
C6 Zr1 C11 C12 106.2(6)
C7 Zr1 C11 C12 148.0(5)
C1 Zr1 C11 C10 102.8(5)
C4 Zr1 C11 C10 -178.6(5)
C5 Zr1 C11 C10 -49.3(8)
C9 Zr1 C11 C10 -123(3)
C13 Zr1 C11 C10 -77.6(5)
C12 Zr1 C11 C10 -114.3(7)
C14 Zr1 C11 C10 -37.1(4)
C8 Zr1 C11 C10 75.2(8)
C6 Zr1 C11 C10 -8.1(6)
C7 Zr1 C11 C10 33.7(6)
C10 C11 C12 C13 0.7(8)
Zr1 C11 C12 C13 -65.9(5)
C10 C11 C12 Zr1 66.6(5)
C1 Zr1 C12 C11 37.2(5)
C4 Zr1 C12 C11 113.3(5)
C5 Zr1 C12 C11 -141.9(5)
C9 Zr1 C12 C11 178.6(5)
C13 Zr1 C12 C11 -115.8(7)
C10 Zr1 C12 C11 -37.6(4)
C14 Zr1 C12 C11 -77.9(5)
C8 Zr1 C12 C11 140(2)
C6 Zr1 C12 C11 -101.6(6)
C7 Zr1 C12 C11 -65.8(8)
C1 Zr1 C12 C13 153.0(5)
C4 Zr1 C12 C13 -130.8(5)
C5 Zr1 C12 C13 -26.0(6)
C9 Zr1 C12 C13 -65.6(7)
C11 Zr1 C12 C13 115.8(7)
C10 Zr1 C12 C13 78.3(5)
C14 Zr1 C12 C13 37.9(4)
C8 Zr1 C12 C13 -104(2)
C6 Zr1 C12 C13 14.2(7)
C7 Zr1 C12 C13 50.1(8)
C11 C12 C13 C14 -1.6(8)
Zr1 C12 C13 C14 -67.8(5)
C11 C12 C13 Zr1 66.2(5)
C1 Zr1 C13 C12 -35.9(6)
C4 Zr1 C13 C12 49.0(5)
C5 Zr1 C13 C12 158.9(5)
C9 Zr1 C13 C12 138.9(5)
C11 Zr1 C13 C12 -36.5(4)
C10 Zr1 C13 C12 -77.0(5)
C14 Zr1 C13 C12 -113.4(7)
C8 Zr1 C13 C12 167.2(6)
C6 Zr1 C13 C12 -169.1(5)
C7 Zr1 C13 C12 -155.2(5)
C1 Zr1 C13 C14 77.4(6)
C4 Zr1 C13 C14 162.3(5)
C5 Zr1 C13 C14 -87.7(6)
C9 Zr1 C13 C14 -107.7(5)
C12 Zr1 C13 C14 113.4(7)
C11 Zr1 C13 C14 76.9(5)
C10 Zr1 C13 C14 36.3(4)
C8 Zr1 C13 C14 -79.4(8)
C6 Zr1 C13 C14 -55.8(6)
C7 Zr1 C13 C14 -41.9(6)
C11 C10 C14 C13 -1.5(8)
Zr1 C10 C14 C13 65.0(5)
C11 C10 C14 Zr1 -66.6(5)
C12 C13 C14 C10 2.0(8)
Zr1 C13 C14 C10 -65.4(5)
C12 C13 C14 Zr1 67.4(5)
C1 Zr1 C14 C10 -7.8(6)
C4 Zr1 C14 C10 92.7(6)
C5 Zr1 C14 C10 -149.3(5)
C9 Zr1 C14 C10 -149.2(5)
C13 Zr1 C14 C10 116.0(7)
C12 Zr1 C14 C10 78.0(5)
C11 Zr1 C14 C10 37.5(4)
C8 Zr1 C14 C10 -107.7(6)
C6 Zr1 C14 C10 -120.1(5)
C7 Zr1 C14 C10 -96.7(5)
C1 Zr1 C14 C13 -123.8(5)
C4 Zr1 C14 C13 -23.3(7)
C5 Zr1 C14 C13 94.8(5)
C9 Zr1 C14 C13 94.8(6)
C12 Zr1 C14 C13 -37.9(4)
C11 Zr1 C14 C13 -78.5(5)
C10 Zr1 C14 C13 -116.0(7)
C8 Zr1 C14 C13 136.4(5)
C6 Zr1 C14 C13 124.0(6)
C7 Zr1 C14 C13 147.4(5)
C2 C1 C15 C16 -82.3(9)
Zr1 C1 C15 C16 102.2(7)
C1 C2 C17 C18 -100.3(8)
C3 C2 C17 C18 75.2(7)
C4 C3 C19 C24 69.0(9)
C2 C3 C19 C24 -113.5(7)
C4 C3 C19 C20 -110.1(7)
C2 C3 C19 C20 67.3(8)
C24 C19 C20 C21 -0.4(10)
C3 C19 C20 C21 178.8(6)
C19 C20 C21 C22 0.6(10)
C20 C21 C22 C23 -0.9(11)
C21 C22 C23 C24 1.1(11)
C20 C19 C24 C23 0.6(10)
C3 C19 C24 C23 -178.5(6)
C22 C23 C24 C19 -1.0(11)
C30 C25 C26 C27 -0.9(10)
C30 C25 C26 P1 174.7(6)
C4 P1 C26 C27 -155.4(6)
C31 P1 C26 C27 -48.0(6)
C4 P1 C26 C25 29.1(6)
C31 P1 C26 C25 136.5(6)
C25 C26 C27 C28 -0.4(10)
P1 C26 C27 C28 -176.1(5)
C26 C27 C28 C29 1.4(11)
C27 C28 C29 C30 -1.0(11)
C28 C29 C30 C25 -0.3(11)
C26 C25 C30 C29 1.3(11)
C4 P1 C31 C32 -104.1(6)
C26 P1 C31 C32 150.5(6)
C4 P1 C31 C36 76.3(7)
C26 P1 C31 C36 -29.1(7)
C36 C31 C32 C33 -1.2(10)
P1 C31 C32 C33 179.1(6)
C31 C32 C33 C34 2.6(11)
C32 C33 C34 C35 -1.8(12)
C33 C34 C35 C36 -0.3(12)
C34 C35 C36 C31 1.7(12)
C32 C31 C36 C35 -0.9(11)
P1 C31 C36 C35 178.7(6)
C104 Zr2 C101 C102 -0.2(5)
C105 Zr2 C101 C102 -107.4(6)
C112 Zr2 C101 C102 76.4(5)
C110 Zr2 C101 C102 129.6(5)
C114 Zr2 C101 C102 128.9(5)
C106 Zr2 C101 C102 -138.5(5)
C109 Zr2 C101 C102 -81.2(5)
C113 Zr2 C101 C102 87.6(6)
C111 Zr2 C101 C102 100.6(6)
C108 Zr2 C101 C102 -95.7(6)
C107 Zr2 C101 C102 -128.1(6)
C104 Zr2 C101 C115 167.4(7)
C105 Zr2 C101 C115 60.2(8)
C112 Zr2 C101 C115 -116.0(7)
C110 Zr2 C101 C115 -62.8(7)
C114 Zr2 C101 C115 -63.5(8)
C106 Zr2 C101 C115 29.1(7)
C109 Zr2 C101 C115 86.3(7)
C113 Zr2 C101 C115 -104.8(7)
C111 Zr2 C101 C115 -91.8(7)
C108 Zr2 C101 C115 71.9(7)
C107 Zr2 C101 C115 39.4(7)
C115 C101 C102 C103 -175.1(6)
Zr2 C101 C102 C103 -5.8(8)
C115 C101 C102 C117 -1.6(11)
Zr2 C101 C102 C117 167.7(5)
C101 C102 C103 C104 13.4(10)
C117 C102 C103 C104 -160.5(7)
C101 C102 C103 C119 -164.4(7)
C117 C102 C103 C119 21.7(9)
C102 C103 C104 P2 178.6(5)
C119 C103 C104 P2 -3.7(9)
C102 C103 C104 Zr2 -11.7(8)
C119 C103 C104 Zr2 165.9(5)
C125 P2 C104 C103 -94.7(6)
C131 P2 C104 C103 162.1(5)
C125 P2 C104 Zr2 99.9(5)
C131 P2 C104 Zr2 -3.2(6)
C101 Zr2 C104 C103 6.1(5)
C105 Zr2 C104 C103 136.5(5)
C112 Zr2 C104 C103 -97.1(5)
C110 Zr2 C104 C103 -82.5(6)
C114 Zr2 C104 C103 -123.4(5)
C106 Zr2 C104 C103 118.5(5)
C109 Zr2 C104 C103 114.5(5)
C113 Zr2 C104 C103 -126.1(5)
C111 Zr2 C104 C103 -72.7(5)
C108 Zr2 C104 C103 83.5(5)
C107 Zr2 C104 C103 78.8(5)
C101 Zr2 C104 P2 172.6(5)
C105 Zr2 C104 P2 -56.9(5)
C112 Zr2 C104 P2 69.4(5)
C110 Zr2 C104 P2 84.1(6)
C114 Zr2 C104 P2 43.1(6)
C106 Zr2 C104 P2 -75.0(6)
C109 Zr2 C104 P2 -79.0(5)
C113 Zr2 C104 P2 40.5(5)
C111 Zr2 C104 P2 93.9(5)
C108 Zr2 C104 P2 -110.0(5)
C107 Zr2 C104 P2 -114.7(5)
C101 Zr2 C105 C109 51.2(6)
C104 Zr2 C105 C109 -43.7(5)
C112 Zr2 C105 C109 -133.5(5)
C110 Zr2 C105 C109 167.5(5)
C114 Zr2 C105 C109 -170.8(5)
C106 Zr2 C105 C109 113.8(7)
C113 Zr2 C105 C109 -139.8(5)
C111 Zr2 C105 C109 -175.0(5)
C108 Zr2 C105 C109 37.1(5)
C107 Zr2 C105 C109 77.1(5)
C101 Zr2 C105 C106 -62.5(6)
C104 Zr2 C105 C106 -157.5(5)
C112 Zr2 C105 C106 112.8(5)
C110 Zr2 C105 C106 53.7(6)
C114 Zr2 C105 C106 75.4(5)
C109 Zr2 C105 C106 -113.8(7)
C113 Zr2 C105 C106 106.4(5)
C111 Zr2 C105 C106 71.2(7)
C108 Zr2 C105 C106 -76.7(5)
C107 Zr2 C105 C106 -36.7(5)
C109 C105 C106 C107 -1.3(8)
Zr2 C105 C106 C107 67.1(5)
C109 C105 C106 Zr2 -68.4(5)
C101 Zr2 C106 C107 19.7(6)
C104 Zr2 C106 C107 -81.5(7)
C105 Zr2 C106 C107 -114.3(7)
C112 Zr2 C106 C107 149.6(6)
C110 Zr2 C106 C107 114.4(6)
C114 Zr2 C106 C107 145.0(6)
C109 Zr2 C106 C107 -76.7(5)
C113 Zr2 C106 C107 166.4(5)
C111 Zr2 C106 C107 111.5(6)
C108 Zr2 C106 C107 -36.1(5)
C101 Zr2 C106 C105 134.0(5)
C104 Zr2 C106 C105 32.8(7)
C112 Zr2 C106 C105 -96.1(6)
C110 Zr2 C106 C105 -131.3(5)
C114 Zr2 C106 C105 -100.7(6)
C109 Zr2 C106 C105 37.6(4)
C113 Zr2 C106 C105 -79.3(5)
C111 Zr2 C106 C105 -134.2(5)
C108 Zr2 C106 C105 78.2(5)
C107 Zr2 C106 C105 114.3(7)
C105 C106 C107 C108 0.1(9)
Zr2 C106 C107 C108 65.6(6)
C105 C106 C107 Zr2 -65.5(5)
C101 Zr2 C107 C106 -161.4(6)
C104 Zr2 C107 C106 125.6(5)
C105 Zr2 C107 C106 38.1(5)
C112 Zr2 C107 C106 -64.4(9)
C110 Zr2 C107 C106 -69.1(6)
C114 Zr2 C107 C106 -35.9(6)
C109 Zr2 C107 C106 79.1(5)
C113 Zr2 C107 C106 -18.6(7)
C111 Zr2 C107 C106 -91.2(6)
C108 Zr2 C107 C106 116.7(8)
C101 Zr2 C107 C108 81.9(5)
C104 Zr2 C107 C108 8.9(6)
C105 Zr2 C107 C108 -78.6(5)
C112 Zr2 C107 C108 178.9(7)
C110 Zr2 C107 C108 174.2(5)
C114 Zr2 C107 C108 -152.6(5)
C106 Zr2 C107 C108 -116.7(8)
C109 Zr2 C107 C108 -37.6(5)
C113 Zr2 C107 C108 -135.3(5)
C111 Zr2 C107 C108 152.1(5)
C106 C107 C108 C109 1.1(9)
Zr2 C107 C108 C109 66.5(5)
C106 C107 C108 Zr2 -65.4(6)
C101 Zr2 C108 C107 -92.1(6)
C104 Zr2 C108 C107 -172.8(5)
C105 Zr2 C108 C107 77.0(5)
C112 Zr2 C108 C107 -177(2)
C110 Zr2 C108 C107 -7.9(7)
C114 Zr2 C108 C107 37.3(7)
C106 Zr2 C108 C107 35.9(5)
C109 Zr2 C108 C107 114.4(7)
C113 Zr2 C108 C107 83.1(8)
C111 Zr2 C108 C107 -54.4(9)
C101 Zr2 C108 C109 153.6(6)
C104 Zr2 C108 C109 72.9(5)
C105 Zr2 C108 C109 -37.3(4)
C112 Zr2 C108 C109 69(2)
C110 Zr2 C108 C109 -122.3(6)
C114 Zr2 C108 C109 -77.1(7)
C106 Zr2 C108 C109 -78.5(5)
C113 Zr2 C108 C109 -31.3(9)
C111 Zr2 C108 C109 -168.8(6)
C107 Zr2 C108 C109 -114.4(7)
C106 C105 C109 C108 2.0(8)
Zr2 C105 C109 C108 -66.1(5)
C106 C105 C109 Zr2 68.1(5)
C107 C108 C109 C105 -1.9(8)
Zr2 C108 C109 C105 65.0(5)
C107 C108 C109 Zr2 -66.9(5)
C101 Zr2 C109 C105 -141.9(5)
C104 Zr2 C109 C105 138.8(5)
C112 Zr2 C109 C105 77.6(7)
C110 Zr2 C109 C105 -19.5(7)
C114 Zr2 C109 C105 10.5(6)
C106 Zr2 C109 C105 -38.0(4)
C113 Zr2 C109 C105 47.6(6)
C111 Zr2 C109 C105 24(3)
C108 Zr2 C109 C105 -114.8(7)
C107 Zr2 C109 C105 -77.7(5)
C101 Zr2 C109 C108 -27.1(6)
C104 Zr2 C109 C108 -106.5(6)
C105 Zr2 C109 C108 114.8(7)
C112 Zr2 C109 C108 -167.6(5)
C110 Zr2 C109 C108 95.3(7)
C114 Zr2 C109 C108 125.3(6)
C106 Zr2 C109 C108 76.8(5)
C113 Zr2 C109 C108 162.4(5)
C111 Zr2 C109 C108 139(2)
C107 Zr2 C109 C108 37.0(5)
C101 Zr2 C110 C111 -64.1(6)
C104 Zr2 C110 C111 18.5(7)
C105 Zr2 C110 C111 158.7(5)
C112 Zr2 C110 C111 36.6(5)
C114 Zr2 C110 C111 114.8(8)
C106 Zr2 C110 C111 -175.3(6)
C109 Zr2 C110 C111 169.8(5)
C113 Zr2 C110 C111 77.7(6)
C108 Zr2 C110 C111 -141.6(5)
C107 Zr2 C110 C111 -145.9(6)
C101 Zr2 C110 C114 -179.0(6)
C104 Zr2 C110 C114 -96.3(6)
C105 Zr2 C110 C114 43.8(6)
C112 Zr2 C110 C114 -78.3(6)
C106 Zr2 C110 C114 69.8(6)
C109 Zr2 C110 C114 55.0(8)
C113 Zr2 C110 C114 -37.2(5)
C111 Zr2 C110 C114 -114.8(8)
C108 Zr2 C110 C114 103.6(6)
C107 Zr2 C110 C114 99.3(6)
C114 C110 C111 C112 0.9(9)
Zr2 C110 C111 C112 -65.8(6)
C114 C110 C111 Zr2 66.8(5)
C101 Zr2 C111 C112 -130.1(6)
C104 Zr2 C111 C112 -50.3(6)
C105 Zr2 C111 C112 83.5(7)
C110 Zr2 C111 C112 115.4(8)
C114 Zr2 C111 C112 78.2(5)
C106 Zr2 C111 C112 120.9(6)
C109 Zr2 C111 C112 63(3)
C113 Zr2 C111 C112 37.8(5)
C108 Zr2 C111 C112 -167.5(6)
C107 Zr2 C111 C112 159.4(5)
C101 Zr2 C111 C110 114.5(6)
C104 Zr2 C111 C110 -165.7(5)
C105 Zr2 C111 C110 -31.9(8)
C112 Zr2 C111 C110 -115.4(8)
C114 Zr2 C111 C110 -37.2(5)
C106 Zr2 C111 C110 5.5(7)
C109 Zr2 C111 C110 -52(3)
C113 Zr2 C111 C110 -77.6(5)
C108 Zr2 C111 C110 77.1(8)
C107 Zr2 C111 C110 44.0(7)
C110 C111 C112 C113 -1.3(9)
Zr2 C111 C112 C113 -67.1(5)
C110 C111 C112 Zr2 65.8(6)
C101 Zr2 C112 C111 50.2(6)
C104 Zr2 C112 C111 129.2(6)
C105 Zr2 C112 C111 -126.2(6)
C110 Zr2 C112 C111 -36.8(5)
C114 Zr2 C112 C111 -77.3(5)
C106 Zr2 C112 C111 -83.0(7)
C109 Zr2 C112 C111 -168.1(5)
C113 Zr2 C112 C111 -114.4(7)
C108 Zr2 C112 C111 133(2)
C107 Zr2 C112 C111 -42.5(10)
C101 Zr2 C112 C113 164.6(5)
C104 Zr2 C112 C113 -116.4(6)
C105 Zr2 C112 C113 -11.8(7)
C110 Zr2 C112 C113 77.6(5)
C114 Zr2 C112 C113 37.1(4)
C106 Zr2 C112 C113 31.4(7)
C109 Zr2 C112 C113 -53.7(7)
C111 Zr2 C112 C113 114.4(7)
C108 Zr2 C112 C113 -112(2)
C107 Zr2 C112 C113 71.8(10)
C111 C112 C113 C114 1.2(9)
Zr2 C112 C113 C114 -66.3(5)
C111 C112 C113 Zr2 67.5(6)
C101 Zr2 C113 C114 93.7(6)
C104 Zr2 C113 C114 176.0(5)
C105 Zr2 C113 C114 -75.0(5)
C112 Zr2 C113 C114 114.3(7)
C110 Zr2 C113 C114 37.3(5)
C106 Zr2 C113 C114 -42.6(6)
C109 Zr2 C113 C114 -98.7(5)
C111 Zr2 C113 C114 77.5(5)
C108 Zr2 C113 C114 -80.0(8)
C107 Zr2 C113 C114 -32.6(7)
C101 Zr2 C113 C112 -20.7(7)
C104 Zr2 C113 C112 61.7(6)
C105 Zr2 C113 C112 170.6(6)
C110 Zr2 C113 C112 -77.1(5)
C114 Zr2 C113 C112 -114.3(7)
C106 Zr2 C113 C112 -156.9(5)
C109 Zr2 C113 C112 147.0(5)
C111 Zr2 C113 C112 -36.8(5)
C108 Zr2 C113 C112 165.7(6)
C107 Zr2 C113 C112 -146.9(6)
C102 C101 C115 C116 -148.2(7)
Zr2 C101 C115 C116 45.4(10)
C101 C102 C117 C118 -83.5(9)
C103 C102 C117 C118 90.2(8)
C104 C103 C119 C120 95.3(9)
C102 C103 C119 C120 -86.9(8)
C104 C103 C119 C124 -87.3(8)
C102 C103 C119 C124 90.6(8)
C124 C119 C120 C121 -1.0(10)
C103 C119 C120 C121 176.5(7)
C119 C120 C121 C122 0.5(11)
C120 C121 C122 C123 0.6(11)
C121 C122 C123 C124 -1.0(11)
C122 C123 C124 C119 0.5(11)
C120 C119 C124 C123 0.5(10)
C103 C119 C124 C123 -177.2(7)
C104 P2 C125 C130 23.5(7)
C131 P2 C125 C130 131.5(6)
C104 P2 C125 C126 -161.7(6)
C131 P2 C125 C126 -53.7(6)
C130 C125 C126 C127 -0.2(11)
P2 C125 C126 C127 -175.3(6)
C125 C126 C127 C128 0.0(12)
C126 C127 C128 C129 0.3(12)
C127 C128 C129 C130 -0.4(11)
C126 C125 C130 C129 0.2(11)
P2 C125 C130 C129 175.0(5)
C128 C129 C130 C125 0.2(11)
C104 P2 C131 C132 -114.8(6)
C125 P2 C131 C132 140.3(6)
C104 P2 C131 C136 65.9(7)
C125 P2 C131 C136 -39.0(7)
C136 C131 C132 C133 -2.4(11)
P2 C131 C132 C133 178.3(6)
C131 C132 C133 C134 1.4(12)
C132 C133 C134 C135 0.9(12)
C133 C134 C135 C136 -2.1(12)
C134 C135 C136 C131 1.1(11)
C132 C131 C136 C135 1.1(11)
P2 C131 C136 C135 -179.6(6)
C112 C113 C114 C110 -0.6(9)
Zr2 C113 C114 C110 -66.7(5)
C112 C113 C114 Zr2 66.1(5)
C111 C110 C114 C113 -0.2(9)
Zr2 C110 C114 C113 67.0(6)
C111 C110 C114 Zr2 -67.1(5)
C101 Zr2 C114 C113 -113.3(6)
C104 Zr2 C114 C113 -4.9(7)
C105 Zr2 C114 C113 105.7(5)
C112 Zr2 C114 C113 -37.7(5)
C110 Zr2 C114 C113 -114.5(8)
C106 Zr2 C114 C113 138.1(6)
C109 Zr2 C114 C113 100.1(5)
C111 Zr2 C114 C113 -77.6(5)
C108 Zr2 C114 C113 136.9(5)
C107 Zr2 C114 C113 156.4(5)
C101 Zr2 C114 C110 1.3(7)
C104 Zr2 C114 C110 109.6(6)
C105 Zr2 C114 C110 -139.7(6)
C112 Zr2 C114 C110 76.9(6)
C106 Zr2 C114 C110 -107.4(6)
C109 Zr2 C114 C110 -145.4(6)
C113 Zr2 C114 C110 114.5(8)
C111 Zr2 C114 C110 36.9(5)
C108 Zr2 C114 C110 -108.5(6)
C107 Zr2 C114 C110 -89.1(6)
